data_2003799
loop_
_publ_author_name
'Wolska, I.'
'Kubicki, M.'
'Gawron, M.'
'Borowiak, T.'
'Antkowiak, W. Z.'

_publ_section_title
;
 2-(2-Methoxyphenyl)pyridine 1-Oxide and its 3-Methyl Derivative
;
_journal_issue 8
_journal_name_full 'Acta Crystallographica Section C'
_journal_page_first 1590
_journal_page_last 1593
_journal_paper_doi 10.1107/S0108270195002083
_journal_volume 51
_journal_year 1995
_chemical_formula_moiety 'C12 H11 N O2'
_chemical_formula_sum 'C12 H11 N O2'
_chemical_formula_weight 201.22
_chemical_name_systematic
;
 2-(2-Methoxyphenyl)pyridine-N-oxide
;
_space_group_IT_number 19
_symmetry_cell_setting orthorhombic
_symmetry_space_group_name_Hall 'P 2ac 2ab'
_symmetry_space_group_name_H-M 'P 21 21 21'
_audit_creation_method SHELXL
_cell_angle_alpha 90.00
_cell_angle_beta 90.00
_cell_angle_gamma 90.00
_cell_formula_units_Z 4
_cell_length_a 7.032(1)
_cell_length_b 7.443(1)
_cell_length_c 19.574(4)
_cell_measurement_reflns_used 29
_cell_measurement_temperature 293(2)
_cell_measurement_theta_max 25.99
_cell_measurement_theta_min 9.06
_cell_volume 1024.5(3)
_computing_cell_refinement 'Kuma KM-4 Software (Kuma, 1992)'
_computing_data_collection 'Kuma KM-4 Software (Kuma, 1992)'
_computing_data_reduction 'Kuma KM-4 Software (Kuma, 1992)'
_computing_molecular_graphics
;
Stereochemical Workstation Operation Manual (Siemens, 1989)
;
_computing_publication_material 'SHELXL93 (Sheldrick, 1993)'
_computing_structure_refinement 'SHELXL93 (Sheldrick, 1993)'
_computing_structure_solution 'SHELXS86 (Sheldrick, 1990)'
_diffrn_ambient_temperature 293(2)
_diffrn_measurement_device 'Kuma KM-4 four-circle'
_diffrn_measurement_method \w/2\q
_diffrn_radiation_monochromator graphite
_diffrn_radiation_source 'fine-focus sealed tube'
_diffrn_radiation_type CuK\a
_diffrn_radiation_wavelength 1.54178
_diffrn_reflns_av_R_equivalents 0.0000
_diffrn_reflns_av_sigmaI/netI 0.0090
_diffrn_reflns_limit_h_max 8
_diffrn_reflns_limit_h_min 0
_diffrn_reflns_limit_k_max 9
_diffrn_reflns_limit_k_min 0
_diffrn_reflns_limit_l_max 23
_diffrn_reflns_limit_l_min 0
_diffrn_reflns_number 960
_diffrn_reflns_theta_max 69.99
_diffrn_reflns_theta_min 4.52
_diffrn_standards_decay_% 1.0
_diffrn_standards_interval_count 100
_diffrn_standards_number 3
_exptl_absorpt_coefficient_mu 0.729
_exptl_absorpt_correction_type none
_exptl_crystal_colour colourless
_exptl_crystal_density_diffrn 1.305
_exptl_crystal_description prism
_exptl_crystal_F_000 424
_exptl_crystal_size_max 0.35
_exptl_crystal_size_mid 0.3
_exptl_crystal_size_min 0.2
_refine_diff_density_max 0.133
_refine_diff_density_min -0.204
_refine_ls_extinction_method none
_refine_ls_goodness_of_fit_all 1.098
_refine_ls_goodness_of_fit_obs 1.113
_refine_ls_hydrogen_treatment refall
_refine_ls_matrix_type full
_refine_ls_number_parameters 180
_refine_ls_number_reflns 960
_refine_ls_number_restraints 0
_refine_ls_restrained_S_all 1.098
_refine_ls_restrained_S_obs 1.113
_refine_ls_R_factor_all 0.0413
_refine_ls_R_factor_obs 0.0398
_refine_ls_shift/esd_max <0.001
_refine_ls_shift/esd_mean 0.000
_refine_ls_structure_factor_coef Fsqd
_refine_ls_weighting_scheme
;
calc w = 1/[\s^2^(F~o~^2^) + (0.0825P)^2^ + 0.1931P]
where P = (F~o~^2^ + 2F~c~^2^)/3
;
_refine_ls_wR_factor_all 0.1164
_refine_ls_wR_factor_obs 0.1157
_reflns_number_observed 931
_reflns_number_total 960
_reflns_observed_criterion >2sigma(I)
_cod_data_source_file ka1113.cif
_cod_data_source_block antk3
_cod_database_code 2003799

loop_
_symmetry_equiv_pos_as_xyz
'x, y, z'
'-x+1/2, -y, z+1/2'
'-x, y+1/2, -z+1/2'
'x+1/2, -y+1/2, -z'

loop_
_atom_site_aniso_label
_atom_site_aniso_U_11
_atom_site_aniso_U_12
_atom_site_aniso_U_13
_atom_site_aniso_U_22
_atom_site_aniso_U_23
_atom_site_aniso_U_33
N1 0.0469(14) -0.0010(12) 0.0028(10) 0.0447(11) 0.0029(9) 0.0400(10)
O1 0.0454(12) 0.0021(11) -0.0009(9) 0.0570(11) 0.0122(9) 0.0547(10)
C2 0.048(2) 0.0013(14) 0.0060(13) 0.0439(13) 0.0006(11) 0.0369(11)
C3 0.048(2) 0.006(2) 0.0046(14) 0.063(2) 0.0053(14) 0.0505(14)
C4 0.050(2) -0.002(2) 0.005(2) 0.088(2) 0.002(2) 0.0561(15)
C5 0.060(2) -0.018(2) 0.007(2) 0.071(2) 0.0052(15) 0.0511(14)
C6 0.067(2) -0.008(2) 0.005(2) 0.050(2) 0.0078(13) 0.0479(13)
C1' 0.048(2) 0.0013(14) -0.0016(12) 0.0402(12) 0.0043(10) 0.0380(11)
C2' 0.044(2) 0.0031(13) -0.0001(12) 0.0390(11) 0.0057(10) 0.0393(11)
O2' 0.0604(13) -0.0015(10) 0.0120(10) 0.0423(9) -0.0060(8) 0.0487(9)
C2'1 0.071(3) 0.003(2) 0.018(2) 0.062(2) -0.017(2) 0.068(2)
C3' 0.056(2) -0.001(2) 0.008(2) 0.0504(14) 0.0099(13) 0.0511(14)
C4' 0.058(2) -0.009(2) 0.002(2) 0.0482(14) 0.0142(14) 0.071(2)
C5' 0.080(2) 0.001(2) 0.002(2) 0.0381(12) 0.0030(13) 0.065(2)
C6' 0.062(2) 0.006(2) 0.001(2) 0.0457(13) 0.0001(12) 0.0485(13)

loop_
_atom_site_label
_atom_site_occupancy
_atom_site_fract_x
_atom_site_fract_y
_atom_site_fract_z
_atom_site_U_iso_or_equiv
_atom_site_thermal_displace_type
_atom_site_calc_flag
_atom_site_type_symbol
N1 1 1.0982(4) 0.1325(3) 0.31704(11) 0.0439(6) Uani d N
O1 1 0.9167(3) 0.1522(3) 0.30461(10) 0.0524(6) Uani d O
C2 1 1.1606(4) -0.0099(4) 0.35479(13) 0.0429(7) Uani d C
C3 1 1.3552(5) -0.0325(5) 0.3636(2) 0.0537(8) Uani d C
H3A 1 1.392(5) -0.137(4) 0.389(2) 0.047(8) Uiso d H
C4 1 1.4839(5) 0.0881(6) 0.3369(2) 0.0645(9) Uani d C
H4A 1 1.635(6) 0.066(5) 0.344(2) 0.064(10) Uiso d H
C5 1 1.4163(5) 0.2327(5) 0.3010(2) 0.0607(9) Uani d C
H5A 1 1.504(5) 0.323(5) 0.283(2) 0.065(10) Uiso d H
C6 1 1.2241(5) 0.2540(4) 0.29109(15) 0.0548(8) Uani d C
H6A 1 1.180(4) 0.353(5) 0.264(2) 0.049(8) Uiso d H
C1' 1 1.0179(4) -0.1367(4) 0.38241(12) 0.0421(7) Uani d C
C2' 1 0.8935(4) -0.0864(3) 0.43394(12) 0.0406(6) Uani d C
O2' 1 0.9103(3) 0.0861(2) 0.45742(9) 0.0504(6) Uani d O
C2'1 1 0.7807(7) 0.1451(6) 0.5082(2) 0.0669(10) Uani d C
H2'A 1 0.812(7) 0.266(8) 0.515(3) 0.100(16) Uiso d H
H2'B 1 0.799(6) 0.067(5) 0.547(2) 0.074(11) Uiso d H
H2'C 1 0.633(9) 0.130(8) 0.490(3) 0.128(19) Uiso d H
C3' 1 0.7616(5) -0.2084(4) 0.46000(15) 0.0525(8) Uani d C
H3'A 1 0.669(5) -0.172(4) 0.499(2) 0.051(8) Uiso d H
C4' 1 0.7583(6) -0.3818(4) 0.4340(2) 0.0590(8) Uani d C
H4'A 1 0.672(6) -0.472(6) 0.452(2) 0.078(12) Uiso d H
C5' 1 0.8805(6) -0.4359(4) 0.3837(2) 0.0611(9) Uani d C
H5'A 1 0.883(5) -0.556(5) 0.363(2) 0.063(10) Uiso d H
C6' 1 1.0131(5) -0.3120(4) 0.35869(15) 0.0519(8) Uani d C
H6'A 1 1.100(6) -0.355(5) 0.323(2) 0.070(11) Uiso d H

loop_
_atom_type_symbol
_atom_type_description
_atom_type_scat_source
_atom_type_scat_dispersion_real
_atom_type_scat_dispersion_imag
C C 'International Tables Vol C Tables 4.2.6.8 and 6.1.1.4' 0.0181 0.0091
H H 'International Tables Vol C Tables 4.2.6.8 and 6.1.1.4' 0.0000 0.0000
N N 'International Tables Vol C Tables 4.2.6.8 and 6.1.1.4' 0.0311 0.0180
O O 'International Tables Vol C Tables 4.2.6.8 and 6.1.1.4' 0.0492 0.0322

loop_
_geom_angle_atom_site_label_1
_geom_angle_atom_site_label_2
_geom_angle_atom_site_label_3
_geom_angle
_geom_angle_publ_flag
O1 N1 C6 119.4(3) yes
O1 N1 C2 120.1(2) yes
C6 N1 C2 120.6(3) yes
N1 C2 C3 118.5(3) yes
N1 C2 C1' 118.4(3) yes
C3 C2 C1' 123.1(3) yes
C4 C3 C2 121.4(3) yes
C4 C3 H3A 123(2) no
C2 C3 H3A 116(2) no
C5 C4 C3 118.6(3) yes
C5 C4 H4A 122(2) no
C3 C4 H4A 120(2) no
C4 C5 C6 120.3(3) yes
C4 C5 H5A 120(2) no
C6 C5 H5A 120(2) no
N1 C6 C5 120.6(3) yes
N1 C6 H6A 121(2) no
C5 C6 H6A 119(2) no
C6' C1' C2' 118.9(3) yes
C6' C1' C2 119.6(3) yes
C2' C1' C2 121.4(2) yes
O2' C2' C1' 116.3(3) yes
O2' C2' C3' 123.1(3) yes
C1' C2' C3' 120.6(2) yes
C2' O2' C2'1 118.1(3) yes
O2' C2'1 H2'A 105(3) no
O2' C2'1 H2'B 106(2) no
O2' C2'1 H2'C 110(3) no
H2'A C2'1 H2'B 115(4) no
H2'A C2'1 H2'C 111(5) no
H2'B C2'1 H2'C 109(4) no
C4' C3' C2' 118.9(3) yes
C4' C3' H3'A 120(2) no
C2' C3' H3'A 121(2) no
C5' C4' C3' 121.8(3) yes
C5' C4' H4'A 117(2) no
C3' C4' H4'A 121(2) no
C4' C5' C6' 118.4(3) yes
C4' C5' H5'A 125(2) no
C6' C5' H5'A 117(2) no
C1' C6' C5' 121.3(3) yes
C1' C6' H6'A 122(2) no
C5' C6' H6'A 117(2) no

loop_
_geom_bond_atom_site_label_1
_geom_bond_atom_site_label_2
_geom_bond_distance
_geom_bond_publ_flag
N1 O1 1.307(4) yes
N1 C6 1.363(4) yes
N1 C2 1.365(4) yes
C2 C3 1.390(4) yes
C2 C1' 1.480(4) yes
C3 C4 1.378(5) yes
C3 H3A 0.95(3) no
C4 C5 1.370(5) yes
C4 H4A 1.09(4) no
C5 C6 1.375(5) yes
C5 H5A 0.98(4) no
C6 H6A 0.96(3) no
C1' C6' 1.386(4) yes
C1' C2' 1.387(4) yes
C2' O2' 1.369(3) yes
C2' C3' 1.394(5) yes
O2' C2'1 1.417(4) yes
C2'1 H2'A 0.94(6) no
C2'1 H2'B 0.96(4) no
C2'1 H2'C 1.10(7) no
C3' C4' 1.388(4) yes
C3' H3'A 1.03(3) no
C4' C5' 1.368(5) yes
C4' H4'A 0.97(4) no
C5' C6' 1.400(5) yes
C5' H5'A 0.98(4) no
C6' H6'A 0.98(4) no

loop_
_geom_torsion_atom_site_label_1
_geom_torsion_atom_site_label_2
_geom_torsion_atom_site_label_3
_geom_torsion_atom_site_label_4
_geom_torsion
_geom_torsion_publ_flag
O1 N1 C2 C3 176.2(3) no
C6 N1 C2 C3 -2.8(4) no
O1 N1 C2 C1' -1.7(3) no
C6 N1 C2 C1' 179.3(2) no
N1 C2 C3 C4 2.0(5) no
C1' C2 C3 C4 179.8(3) no
C2 C3 C4 C5 0.0(5) no
C3 C4 C5 C6 -1.2(5) no
O1 N1 C6 C5 -177.4(3) no
C2 N1 C6 C5 1.6(4) no
C4 C5 C6 N1 0.5(5) no
N1 C2 C1' C6' 113.7(3) no
C3 C2 C1' C6' -64.0(4) no
N1 C2 C1' C2' -69.2(3) no
C3 C2 C1' C2' 113.0(3) no
C6' C1' C2' O2' 177.2(3) no
C2 C1' C2' O2' 0.1(4) no
C6' C1' C2' C3' -2.0(4) no
C2 C1' C2' C3' -179.1(3) no
C1' C2' O2' C2'1 177.5(3) no
C3' C2' O2' C2'1 -3.3(5) no
O2' C2' C3' C4' -178.5(3) no
C1' C2' C3' C4' 0.7(5) no
C2' C3' C4' C5' -0.1(5) no
C3' C4' C5' C6' 0.7(6) no
C2' C1' C6' C5' 2.8(5) no
C2 C1' C6' C5' 179.9(3) no
C4' C5' C6' C1' -2.1(5) no

loop_
_cod_related_entry_id
_cod_related_entry_database
_cod_related_entry_code
1 ChemSpider 21138812
